data_7046655
loop_
_publ_author_name
'Loibl, Antonia'
'Oschmann, Wiebke'
'Vogler, Maria'
'Pidko, Evgeny A.'
'Weber, Manuela'
'Wiecko, Jelena'
'M\"uller, Christian'

_publ_section_title
;
 Substituent effects in pyridyl-functionalized pyrylium salts, pyridines
 and \l<sup>3</sup>,\s<sup>2</sup>-phosphinines: a fundamental and
 systematic study.
;
_journal_issue 28
_journal_name_full 'Dalton transactions (Cambridge, England : 2003)'
_journal_page_first 9355
_journal_page_last 9366
_journal_paper_doi 10.1039/c8dt01441h
_journal_volume 47
_journal_year 2018
_chemical_formula_moiety 'C27 H18 N2 O4 S W'
_chemical_formula_sum 'C27 H18 N2 O4 S W'
_chemical_formula_weight 650.34
_space_group_crystal_system monoclinic
_space_group_IT_number 14
_space_group_name_Hall '-P 2yn'
_space_group_name_H-M_alt 'P 1 21/n 1'
_symmetry_space_group_name_Hall '-P 2yn'
_symmetry_space_group_name_H-M 'P 1 21/n 1'
_atom_sites_solution_hydrogens geom
_audit_creation_method SHELXL-2013
_audit_update_record
;
2017-04-03 deposited with the CCDC.
2018-06-07 downloaded from the CCDC.
;
_cell_angle_alpha 90
_cell_angle_beta 98.182(6)
_cell_angle_gamma 90
_cell_formula_units_Z 4
_cell_length_a 7.8635(6)
_cell_length_b 16.7687(9)
_cell_length_c 18.1335(12)
_cell_measurement_reflns_used 15288
_cell_measurement_temperature 200(2)
_cell_measurement_theta_max 29.50
_cell_measurement_theta_min 4.67
_cell_volume 2366.8(3)
_computing_cell_refinement 'STOE X-AREA'
_computing_data_collection 'STOE X-AREA'
_computing_data_reduction 'STOE X-RED'
_computing_molecular_graphics 'Diamond 2.1e'
_computing_publication_material 'X-STEP32, Microsoft Word'
_computing_structure_refinement 'SHELXL-2013 (Sheldrick, 2013)'
_computing_structure_solution 'SHELXL-2013 (Sheldrick, 2013)'
_diffrn_ambient_temperature 200(2)
_diffrn_detector_area_resol_mean 6.67
_diffrn_measured_fraction_theta_full 0.991
_diffrn_measured_fraction_theta_max 0.978
_diffrn_measurement_device_type 'STOE IPDS 2T'
_diffrn_measurement_method 'rotation method'
_diffrn_radiation_type MoK\a
_diffrn_radiation_wavelength 0.71073
_diffrn_reflns_av_R_equivalents 0.0495
_diffrn_reflns_av_unetI/netI 0.0494
_diffrn_reflns_Laue_measured_fraction_full 0.991
_diffrn_reflns_Laue_measured_fraction_max 0.978
_diffrn_reflns_limit_h_max 10
_diffrn_reflns_limit_h_min -9
_diffrn_reflns_limit_k_max 22
_diffrn_reflns_limit_k_min -22
_diffrn_reflns_limit_l_max 24
_diffrn_reflns_limit_l_min -24
_diffrn_reflns_number 18073
_diffrn_reflns_point_group_measured_fraction_full 0.991
_diffrn_reflns_point_group_measured_fraction_max 0.978
_diffrn_reflns_theta_full 25.242
_diffrn_reflns_theta_max 29.340
_diffrn_reflns_theta_min 4.673
_diffrn_source 'sealed X-ray tube, 12 x 0.4 mm long-fine focus'
_exptl_absorpt_coefficient_mu 5.007
_exptl_absorpt_correction_T_max 0.4464
_exptl_absorpt_correction_T_min 0.3524
_exptl_absorpt_correction_type integration
_exptl_absorpt_process_details 'STOE X-RED & X-SHAPE'
_exptl_crystal_colour red
_exptl_crystal_density_diffrn 1.825
_exptl_crystal_description cube
_exptl_crystal_F_000 1264
_exptl_crystal_size_max 0.300
_exptl_crystal_size_mid 0.250
_exptl_crystal_size_min 0.200
_refine_diff_density_max 1.373
_refine_diff_density_min -1.103
_refine_diff_density_rms 0.117
_refine_ls_extinction_coef 0.0048(3)
_refine_ls_extinction_expression Fc^*^=kFc[1+0.001xFc^2^\l^3^/sin(2\q)]^-1/4^
_refine_ls_extinction_method SHELXL
_refine_ls_goodness_of_fit_ref 0.927
_refine_ls_hydrogen_treatment constr
_refine_ls_matrix_type full
_refine_ls_number_parameters 318
_refine_ls_number_reflns 6352
_refine_ls_number_restraints 0
_refine_ls_restrained_S_all 0.927
_refine_ls_R_factor_all 0.0531
_refine_ls_R_factor_gt 0.0336
_refine_ls_shift/su_max 0.001
_refine_ls_shift/su_mean 0.000
_refine_ls_structure_factor_coef Fsqd
_refine_ls_weighting_details 'w=1/[\s^2^(Fo^2^)+(0.0449P)^2^] where P=(Fo^2^+2Fc^2^)/3'
_refine_ls_weighting_scheme calc
_refine_ls_wR_factor_gt 0.0728
_refine_ls_wR_factor_ref 0.0778
_reflns_Friedel_coverage 0.000
_reflns_number_gt 4616
_reflns_number_total 6352
_reflns_threshold_expression 'I > 2\s(I)'
_cod_data_source_file c8dt01441h2.cif
_cod_data_source_block AL134
_cod_depositor_comments 'Adding full bibliography for 7046645--7046658.cif.'
_cod_database_code 7046655
_shelx_space_group_comment
;
The symmetry employed for this shelxl refinement is uniquely defined
by the following loop, which should always be used as a source of
symmetry information in preference to the above space-group names.
They are only intended as comments.
;

loop_
_space_group_symop_operation_xyz
'x, y, z'
'-x+1/2, y+1/2, -z+1/2'
'-x, -y, -z'
'x-1/2, -y-1/2, z-1/2'

loop_
_atom_site_label
_atom_site_type_symbol
_atom_site_fract_x
_atom_site_fract_y
_atom_site_fract_z
_atom_site_U_iso_or_equiv
_atom_site_adp_type
_atom_site_occupancy
_atom_site_site_symmetry_order
_atom_site_calc_flag
_atom_site_refinement_flags_posn
_atom_site_refinement_flags_adp
C1 C 0.3780(5) -0.0016(3) 0.1842(2) 0.0339(8) Uani 1 1 d . .
C2 C 0.4264(5) -0.0674(3) 0.1455(2) 0.0360(8) Uani 1 1 d . .
H2 H 0.4977 -0.1057 0.1708 0.043 Uiso 1 1 calc R U
C3 C 0.3705(5) -0.0773(2) 0.0696(2) 0.0341(8) Uani 1 1 d . .
C4 C 0.2751(5) -0.0140(3) 0.0347(2) 0.0355(8) Uani 1 1 d . .
H4 H 0.2401 -0.0158 -0.0165 0.043 Uiso 1 1 calc R U
C5 C 0.2318(5) 0.0512(2) 0.0748(2) 0.0345(8) Uani 1 1 d . .
C6 C 0.1372(5) 0.1205(2) 0.0394(2) 0.0357(8) Uani 1 1 d . .
C7 C 0.1293(6) 0.1376(3) -0.0361(2) 0.0454(10) Uani 1 1 d . .
H7 H 0.1779 0.1030 -0.0673 0.054 Uiso 1 1 calc R U
C8 C 0.0484(7) 0.2064(3) -0.0640(3) 0.0546(13) Uani 1 1 d . .
H8 H 0.0423 0.2188 -0.1143 0.066 Uiso 1 1 calc R U
C9 C -0.0235(7) 0.2569(3) -0.0167(3) 0.0491(11) Uani 1 1 d . .
H9 H -0.0788 0.3035 -0.0344 0.059 Uiso 1 1 calc R U
C10 C -0.0112(6) 0.2360(3) 0.0580(3) 0.0456(10) Uani 1 1 d . .
H10 H -0.0599 0.2698 0.0900 0.055 Uiso 1 1 calc R U
C11 C 0.4514(5) 0.0091(3) 0.2635(2) 0.0346(8) Uani 1 1 d . .
C12 C 0.5418(6) 0.0779(3) 0.2857(2) 0.0427(10) Uani 1 1 d . .
H12 H 0.5485 0.1184 0.2512 0.051 Uiso 1 1 calc R U
C13 C 0.6233(7) 0.0878(4) 0.3590(3) 0.0538(12) Uani 1 1 d . .
H13 H 0.6868 0.1334 0.3732 0.065 Uiso 1 1 calc R U
C14 C 0.6063(8) 0.0271(4) 0.4098(3) 0.0587(14) Uani 1 1 d . .
H14 H 0.6573 0.0328 0.4590 0.070 Uiso 1 1 calc R U
C15 C 0.5161(8) -0.0405(3) 0.3887(2) 0.0556(13) Uani 1 1 d . .
H15 H 0.5061 -0.0801 0.4237 0.067 Uiso 1 1 calc R U
C16 C 0.4394(6) -0.0510(3) 0.3158(2) 0.0435(10) Uani 1 1 d . .
H16 H 0.3801 -0.0978 0.3017 0.052 Uiso 1 1 calc R U
C17 C 0.4150(5) -0.1488(2) 0.0293(2) 0.0357(8) Uani 1 1 d . .
C18 C 0.4570(6) -0.2200(3) 0.0685(2) 0.0421(10) Uani 1 1 d . .
H18 H 0.4549 -0.2215 0.1197 0.051 Uiso 1 1 calc R U
C19 C 0.5012(6) -0.2877(3) 0.0327(2) 0.0444(10) Uani 1 1 d . .
H19 H 0.5285 -0.3341 0.0599 0.053 Uiso 1 1 calc R U
C20 C 0.5055(7) -0.2874(3) -0.0438(2) 0.0461(10) Uani 1 1 d . .
C21 C 0.4628(6) -0.2177(3) -0.0836(2) 0.0457(10) Uani 1 1 d . .
H21 H 0.4657 -0.2166 -0.1347 0.055 Uiso 1 1 calc R U
C22 C 0.4161(6) -0.1498(3) -0.0479(2) 0.0402(9) Uani 1 1 d . .
H22 H 0.3849 -0.1041 -0.0756 0.048 Uiso 1 1 calc R U
C23 C 0.4415(10) -0.3890(4) -0.1675(4) 0.0767(18) Uani 1 1 d . .
H23A H 0.4734 -0.4368 -0.1913 0.115 Uiso 1 1 calc R U
H23B H 0.4494 -0.3443 -0.1998 0.115 Uiso 1 1 calc R U
H23C H 0.3257 -0.3939 -0.1570 0.115 Uiso 1 1 calc R U
C24 C -0.0829(6) 0.0469(3) 0.1864(2) 0.0420(10) Uani 1 1 d . .
C25 C -0.0870(6) 0.2024(3) 0.2365(2) 0.0447(10) Uani 1 1 d . .
C26 C 0.2531(6) 0.2280(3) 0.2401(2) 0.0442(10) Uani 1 1 d . .
C27 C 0.1430(6) 0.0986(3) 0.3106(2) 0.0430(10) Uani 1 1 d . .
N1 N 0.2739(4) 0.0561(2) 0.15037(17) 0.0326(7) Uani 1 1 d . .
N2 N 0.0675(4) 0.1696(2) 0.08605(19) 0.0370(7) Uani 1 1 d . .
O1 O -0.1866(5) -0.0005(2) 0.1776(2) 0.0597(9) Uani 1 1 d . .
O2 O -0.1935(5) 0.2426(2) 0.2554(2) 0.0608(10) Uani 1 1 d . .
O3 O 0.3299(6) 0.2806(2) 0.2669(2) 0.0690(11) Uani 1 1 d . .
O4 O 0.1693(5) 0.0780(2) 0.37140(18) 0.0653(11) Uani 1 1 d . .
S1 S 0.5824(3) -0.37438(11) -0.08289(9) 0.0885(6) Uani 1 1 d . .
W1 W 0.09410(2) 0.13567(2) 0.20601(2) 0.03559(7) Uani 1 1 d . .

loop_
_atom_site_aniso_label
_atom_site_aniso_U_11
_atom_site_aniso_U_22
_atom_site_aniso_U_33
_atom_site_aniso_U_23
_atom_site_aniso_U_13
_atom_site_aniso_U_12
C1 0.0313(19) 0.040(2) 0.0309(18) -0.0004(16) 0.0048(15) -0.0041(17)
C2 0.034(2) 0.039(2) 0.0343(18) 0.0009(16) 0.0033(16) 0.0009(17)
C3 0.035(2) 0.037(2) 0.0302(17) -0.0021(15) 0.0042(15) -0.0061(17)
C4 0.037(2) 0.041(2) 0.0279(17) -0.0012(16) 0.0020(15) -0.0033(17)
C5 0.0327(19) 0.039(2) 0.0316(17) 0.0012(16) 0.0028(15) -0.0068(17)
C6 0.0306(19) 0.035(2) 0.0392(19) 0.0029(15) -0.0019(15) -0.0054(15)
C7 0.052(3) 0.047(2) 0.0360(19) 0.0010(19) -0.0003(18) -0.006(2)
C8 0.063(3) 0.055(3) 0.041(2) 0.011(2) -0.007(2) -0.009(3)
C9 0.048(3) 0.041(2) 0.054(3) 0.013(2) -0.005(2) -0.004(2)
C10 0.039(2) 0.041(2) 0.056(3) 0.005(2) 0.003(2) -0.0005(19)
C11 0.0311(19) 0.043(2) 0.0300(17) -0.0019(16) 0.0038(15) 0.0015(17)
C12 0.043(2) 0.048(3) 0.0353(19) -0.0042(18) 0.0016(17) -0.008(2)
C13 0.048(3) 0.070(3) 0.042(2) -0.014(2) 0.000(2) 0.002(3)
C14 0.069(4) 0.068(3) 0.035(2) -0.011(2) -0.009(2) 0.008(3)
C15 0.079(4) 0.054(3) 0.034(2) 0.004(2) 0.009(2) 0.008(3)
C16 0.054(3) 0.041(2) 0.0349(19) -0.0011(17) 0.0070(18) 0.004(2)
C17 0.0326(19) 0.040(2) 0.0335(18) -0.0009(16) 0.0017(15) -0.0046(16)
C18 0.049(3) 0.043(2) 0.035(2) 0.0026(18) 0.0081(18) -0.001(2)
C19 0.048(3) 0.043(2) 0.041(2) 0.0036(19) 0.0051(19) 0.004(2)
C20 0.049(3) 0.046(3) 0.044(2) -0.007(2) 0.008(2) 0.004(2)
C21 0.050(3) 0.053(3) 0.035(2) -0.0043(19) 0.0073(19) 0.003(2)
C22 0.044(2) 0.040(2) 0.0362(19) -0.0009(16) 0.0059(17) 0.0000(18)
C23 0.089(5) 0.063(4) 0.080(4) -0.015(3) 0.018(4) -0.004(3)
C24 0.042(2) 0.044(2) 0.041(2) -0.0059(18) 0.0107(18) -0.005(2)
C25 0.043(2) 0.045(2) 0.045(2) -0.0015(19) 0.0018(19) 0.004(2)
C26 0.046(3) 0.043(2) 0.041(2) 0.0002(19) -0.0020(19) -0.005(2)
C27 0.045(2) 0.043(2) 0.043(2) -0.0018(19) 0.0134(19) 0.003(2)
N1 0.0312(16) 0.0353(17) 0.0308(15) 0.0012(13) 0.0031(13) -0.0046(14)
N2 0.0343(18) 0.0370(18) 0.0388(17) 0.0020(14) 0.0018(14) -0.0025(15)
O1 0.056(2) 0.059(2) 0.065(2) -0.0101(18) 0.0133(18) -0.0189(19)
O2 0.054(2) 0.063(2) 0.064(2) -0.0091(18) 0.0048(17) 0.0193(18)
O3 0.082(3) 0.057(2) 0.061(2) -0.0048(18) -0.011(2) -0.022(2)
O4 0.085(3) 0.073(3) 0.0411(18) 0.0090(17) 0.0210(18) 0.024(2)
S1 0.1216(16) 0.0779(11) 0.0615(8) -0.0229(8) -0.0032(9) 0.0480(11)
W1 0.03496(9) 0.03574(10) 0.03624(9) -0.00081(8) 0.00570(6) -0.00140(8)

loop_
_atom_type_symbol
_atom_type_description
_atom_type_scat_dispersion_real
_atom_type_scat_dispersion_imag
_atom_type_scat_source
C C 0.0033 0.0016 'International Tables Vol C Tables 4.2.6.8 and 6.1.1.4'
H H 0.0000 0.0000 'International Tables Vol C Tables 4.2.6.8 and 6.1.1.4'
N N 0.0061 0.0033 'International Tables Vol C Tables 4.2.6.8 and 6.1.1.4'
O O 0.0106 0.0060 'International Tables Vol C Tables 4.2.6.8 and 6.1.1.4'
S S 0.1246 0.1234 'International Tables Vol C Tables 4.2.6.8 and 6.1.1.4'
W W -0.8490 6.8722 'International Tables Vol C Tables 4.2.6.8 and 6.1.1.4'

loop_
_exptl_crystal_face_index_h
_exptl_crystal_face_index_k
_exptl_crystal_face_index_l
_exptl_crystal_face_perp_dist
-3 21 13 0.0909
-1 12 -17 0.1304
1 -11 13 0.0950
17 14 1 0.1197
-29 -21 1 0.0853
1 -3 -3 0.1293

loop_
_geom_angle_atom_site_label_1
_geom_angle_atom_site_label_2
_geom_angle_atom_site_label_3
_geom_angle
N1 C1 C2 122.0(3)
N1 C1 C11 118.6(3)
C2 C1 C11 119.3(4)
C1 C2 C3 121.4(4)
C1 C2 H2 119.3
C3 C2 H2 119.3
C2 C3 C4 115.5(4)
C2 C3 C17 121.5(4)
C4 C3 C17 122.9(3)
C5 C4 C3 121.3(4)
C5 C4 H4 119.4
C3 C4 H4 119.4
N1 C5 C4 122.2(4)
N1 C5 C6 115.2(4)
C4 C5 C6 122.7(4)
N2 C6 C7 121.6(4)
N2 C6 C5 115.5(3)
C7 C6 C5 122.7(4)
C8 C7 C6 119.2(4)
C8 C7 H7 120.4
C6 C7 H7 120.4
C7 C8 C9 119.5(4)
C7 C8 H8 120.2
C9 C8 H8 120.2
C8 C9 C10 118.3(5)
C8 C9 H9 120.9
C10 C9 H9 120.9
N2 C10 C9 123.0(5)
N2 C10 H10 118.5
C9 C10 H10 118.5
C12 C11 C16 119.1(4)
C12 C11 C1 119.8(4)
C16 C11 C1 121.1(4)
C11 C12 C13 121.4(4)
C11 C12 H12 119.3
C13 C12 H12 119.3
C14 C13 C12 117.9(5)
C14 C13 H13 121.1
C12 C13 H13 121.1
C15 C14 C13 121.2(5)
C15 C14 H14 119.4
C13 C14 H14 119.4
C14 C15 C16 120.8(5)
C14 C15 H15 119.6
C16 C15 H15 119.6
C15 C16 C11 119.6(5)
C15 C16 H16 120.2
C11 C16 H16 120.2
C22 C17 C18 117.5(4)
C22 C17 C3 122.8(4)
C18 C17 C3 119.7(3)
C19 C18 C17 121.2(4)
C19 C18 H18 119.4
C17 C18 H18 119.4
C18 C19 C20 120.7(4)
C18 C19 H19 119.7
C20 C19 H19 119.7
C21 C20 C19 118.9(4)
C21 C20 S1 123.8(3)
C19 C20 S1 117.1(4)
C22 C21 C20 120.5(4)
C22 C21 H21 119.7
C20 C21 H21 119.7
C21 C22 C17 121.2(4)
C21 C22 H22 119.4
C17 C22 H22 119.4
S1 C23 H23A 109.5
S1 C23 H23B 109.5
H23A C23 H23B 109.5
S1 C23 H23C 109.5
H23A C23 H23C 109.5
H23B C23 H23C 109.5
O1 C24 W1 176.6(4)
O2 C25 W1 179.1(5)
O3 C26 W1 170.8(4)
O4 C27 W1 178.9(4)
C1 N1 C5 117.1(3)
C1 N1 W1 126.1(2)
C5 N1 W1 113.7(3)
C10 N2 C6 118.4(4)
C10 N2 W1 123.9(3)
C6 N2 W1 117.7(3)
C20 S1 C23 104.7(3)
C25 W1 C27 87.65(19)
C25 W1 C26 85.4(2)
C27 W1 C26 85.47(19)
C25 W1 C24 87.72(19)
C27 W1 C24 88.41(19)
C26 W1 C24 170.95(17)
C25 W1 N2 99.13(16)
C27 W1 N2 173.15(15)
C26 W1 N2 94.03(15)
C24 W1 N2 92.85(15)
C25 W1 N1 169.64(16)
C27 W1 N1 101.06(15)
C26 W1 N1 100.76(16)
C24 W1 N1 86.94(15)
N2 W1 N1 72.30(12)

loop_
_geom_bond_atom_site_label_1
_geom_bond_atom_site_label_2
_geom_bond_distance
C1 N1 1.356(5)
C1 C2 1.390(6)
C1 C11 1.482(5)
C2 C3 1.394(5)
C2 H2 0.9300
C3 C4 1.397(6)
C3 C17 1.473(6)
C4 C5 1.384(6)
C4 H4 0.9300
C5 N1 1.365(5)
C5 C6 1.476(6)
C6 N2 1.352(5)
C6 C7 1.391(6)
C7 C8 1.379(7)
C7 H7 0.9300
C8 C9 1.382(8)
C8 H8 0.9300
C9 C10 1.388(7)
C9 H9 0.9300
C10 N2 1.339(6)
C10 H10 0.9300
C11 C12 1.384(6)
C11 C16 1.396(6)
C12 C13 1.401(6)
C12 H12 0.9300
C13 C14 1.391(8)
C13 H13 0.9300
C14 C15 1.363(8)
C14 H14 0.9300
C15 C16 1.384(7)
C15 H15 0.9300
C16 H16 0.9300
C17 C22 1.400(5)
C17 C18 1.406(6)
C18 C19 1.376(6)
C18 H18 0.9300
C19 C20 1.392(6)
C19 H19 0.9300
C20 C21 1.389(7)
C20 S1 1.767(5)
C21 C22 1.386(6)
C21 H21 0.9300
C22 H22 0.9300
C23 S1 1.777(7)
C23 H23A 0.9600
C23 H23B 0.9600
C23 H23C 0.9600
C24 O1 1.134(5)
C24 W1 2.034(5)
C25 O2 1.165(6)
C25 W1 1.951(5)
C26 O3 1.139(6)
C26 W1 2.031(5)
C27 O4 1.146(5)
C27 W1 1.980(4)
N1 W1 2.281(3)
N2 W1 2.229(3)

loop_
_geom_torsion_atom_site_label_1
_geom_torsion_atom_site_label_2
_geom_torsion_atom_site_label_3
_geom_torsion_atom_site_label_4
_geom_torsion
N1 C1 C2 C3 0.2(6)
C11 C1 C2 C3 -175.4(4)
C1 C2 C3 C4 4.8(6)
C1 C2 C3 C17 -177.1(4)
C2 C3 C4 C5 -3.7(6)
C17 C3 C4 C5 178.2(4)
C3 C4 C5 N1 -2.4(6)
C3 C4 C5 C6 177.5(4)
N1 C5 C6 N2 -15.8(5)
C4 C5 C6 N2 164.2(4)
N1 C5 C6 C7 160.0(4)
C4 C5 C6 C7 -20.0(6)
N2 C6 C7 C8 0.0(7)
C5 C6 C7 C8 -175.5(4)
C6 C7 C8 C9 -0.2(7)
C7 C8 C9 C10 0.1(7)
C8 C9 C10 N2 0.2(7)
N1 C1 C11 C12 -53.9(5)
C2 C1 C11 C12 121.8(4)
N1 C1 C11 C16 129.7(4)
C2 C1 C11 C16 -54.6(6)
C16 C11 C12 C13 1.0(7)
C1 C11 C12 C13 -175.5(4)
C11 C12 C13 C14 -2.0(7)
C12 C13 C14 C15 1.3(8)
C13 C14 C15 C16 0.3(9)
C14 C15 C16 C11 -1.3(8)
C12 C11 C16 C15 0.6(7)
C1 C11 C16 C15 177.1(4)
C2 C3 C17 C22 -156.8(4)
C4 C3 C17 C22 21.1(6)
C2 C3 C17 C18 23.8(6)
C4 C3 C17 C18 -158.3(4)
C22 C17 C18 C19 1.4(7)
C3 C17 C18 C19 -179.2(4)
C17 C18 C19 C20 0.0(7)
C18 C19 C20 C21 -0.6(7)
C18 C19 C20 S1 174.4(4)
C19 C20 C21 C22 -0.3(7)
S1 C20 C21 C22 -174.9(4)
C20 C21 C22 C17 1.7(7)
C18 C17 C22 C21 -2.2(6)
C3 C17 C22 C21 178.4(4)
C2 C1 N1 C5 -6.3(6)
C11 C1 N1 C5 169.3(3)
C2 C1 N1 W1 152.4(3)
C11 C1 N1 W1 -32.0(5)
C4 C5 N1 C1 7.5(6)
C6 C5 N1 C1 -172.5(3)
C4 C5 N1 W1 -153.9(3)
C6 C5 N1 W1 26.2(4)
C9 C10 N2 C6 -0.4(6)
C9 C10 N2 W1 178.7(3)
C7 C6 N2 C10 0.2(6)
C5 C6 N2 C10 176.1(4)
C7 C6 N2 W1 -178.9(3)
C5 C6 N2 W1 -3.1(4)
C21 C20 S1 C23 -46.9(5)
C19 C20 S1 C23 138.3(4)
